data_4123299
loop_
_publ_author_name
'Bellone, Donatela E.'
'Bours, Justin'
'Menke, Elisabeth H.'
'Fischer, Felix R.'

_publ_section_title
;
 Highly Selective Molybdenum ONO Pincer Complex Initiates the Living
 Ring-Opening Metathesis Polymerization of Strained Alkynes with
 Exceptionally Low Polydispersity Indices.
;
_journal_issue 2
_journal_name_full 'Journal of the American Chemical Society'
_journal_page_first 850
_journal_page_last 856
_journal_paper_doi 10.1021/ja510919v
_journal_volume 137
_journal_year 2015
_chemical_formula_sum 'C60.5 H83 F12 K Mo N O6.25'
_chemical_formula_weight 1287.32
_chemical_name_common deb_2_145
_chemical_name_systematic
;
 ?
;
_space_group_IT_number 14
_symmetry_cell_setting monoclinic
_symmetry_space_group_name_Hall '-P 2yn'
_symmetry_space_group_name_H-M 'P 1 21/n 1'
_atom_sites_solution_hydrogens geom
_atom_sites_solution_primary direct
_atom_sites_solution_secondary difmap
_audit_creation_method SHELXL-97
_cell_angle_alpha 90.000(5)
_cell_angle_beta 93.406(5)
_cell_angle_gamma 90.000(5)
_cell_formula_units_Z 4
_cell_length_a 12.751(5)
_cell_length_b 29.140(5)
_cell_length_c 17.008(5)
_cell_measurement_reflns_used 9142
_cell_measurement_temperature 100(2)
_cell_measurement_theta_max 25.41
_cell_measurement_theta_min 2.39
_cell_volume 6308(3)
_computing_cell_refinement 'Bruker SAINT'
_computing_data_collection 'Bruker APEX2'
_computing_data_reduction 'Bruker SAINT'
_computing_molecular_graphics ORTEP-32
_computing_publication_material WinGX
_computing_structure_refinement 'SHELXL-97 (Sheldrick, 2008)'
_computing_structure_solution SIR-92
_diffrn_ambient_temperature 100(2)
_diffrn_detector_area_resol_mean 8.366
_diffrn_measured_fraction_theta_full 1.000
_diffrn_measured_fraction_theta_max 0.998
_diffrn_measurement_device_type 'Bruker APEX-II CCD'
_diffrn_measurement_method 'phi and omega scans'
_diffrn_radiation_monochromator 'QUAZAR multilayer mirrors'
_diffrn_radiation_source 'microfocus sealed tube'
_diffrn_radiation_type MoK\a
_diffrn_radiation_wavelength 0.71073
_diffrn_reflns_av_R_equivalents 0.0688
_diffrn_reflns_av_sigmaI/netI 0.0320
_diffrn_reflns_limit_h_max 15
_diffrn_reflns_limit_h_min -15
_diffrn_reflns_limit_k_max 35
_diffrn_reflns_limit_k_min -35
_diffrn_reflns_limit_l_max 20
_diffrn_reflns_limit_l_min -20
_diffrn_reflns_number 179115
_diffrn_reflns_theta_full 25.00
_diffrn_reflns_theta_max 25.45
_diffrn_reflns_theta_min 1.39
_exptl_absorpt_coefficient_mu 0.358
_exptl_absorpt_correction_T_max 0.9964
_exptl_absorpt_correction_T_min 0.9720
_exptl_absorpt_correction_type multi-scan
_exptl_absorpt_process_details SADABS
_exptl_crystal_colour orange
_exptl_crystal_density_diffrn 1.355
_exptl_crystal_density_method 'not measured'
_exptl_crystal_description plates
_exptl_crystal_F_000 2688
_exptl_crystal_size_max 0.08
_exptl_crystal_size_mid 0.08
_exptl_crystal_size_min 0.01
_refine_diff_density_max 0.615
_refine_diff_density_min -0.439
_refine_diff_density_rms 0.063
_refine_ls_extinction_method none
_refine_ls_goodness_of_fit_ref 1.051
_refine_ls_hydrogen_treatment mixed
_refine_ls_matrix_type full
_refine_ls_number_parameters 748
_refine_ls_number_reflns 11663
_refine_ls_number_restraints 0
_refine_ls_restrained_S_all 1.051
_refine_ls_R_factor_all 0.0512
_refine_ls_R_factor_gt 0.0367
_refine_ls_shift/su_max 0.001
_refine_ls_shift/su_mean 0.000
_refine_ls_structure_factor_coef Fsqd
_refine_ls_weighting_details 'calc w=1/[\s^2^(Fo^2^)+(0.0347P)^2^+6.3316P] where P=(Fo^2^+2Fc^2^)/3'
_refine_ls_weighting_scheme calc
_refine_ls_wR_factor_gt 0.0818
_refine_ls_wR_factor_ref 0.0885
_reflns_number_gt 9390
_reflns_number_total 11663
_reflns_threshold_expression >2sigma(I)
_cod_data_source_file ja510919v_si_002.cif
_cod_data_source_block shelxl
_cod_depositor_comments
;
The following automatic conversions were performed:

'_symmetry_cell_setting' value 'Monoclinic' changed to 'monoclinic'
according to
/home/saulius/struct/COD-crude-data--automatic-downloads/rss-feeds/ACS/lib/dictionaries/cif_core.dic
dictionary named 'cif_core.dic' version 2.4.2 from 2011-04-26.

Automatic conversion script
Id: cif_fix_values 2935 2014-11-11 08:27:57Z andrius 

 Adding full bibliography for 4123299--4123300.cif.
;
_cod_original_sg_symbol_H-M P2(1)/n
_cod_original_formula_sum 'C60.50 H83 F12 K Mo N O6.25'
_cod_database_code 4123299

loop_
_symmetry_equiv_pos_as_xyz
'x, y, z'
'-x+1/2, y+1/2, -z+1/2'
'-x, -y, -z'
'x-1/2, -y-1/2, z-1/2'

loop_
_atom_site_label
_atom_site_type_symbol
_atom_site_fract_x
_atom_site_fract_y
_atom_site_fract_z
_atom_site_U_iso_or_equiv
_atom_site_adp_type
_atom_site_occupancy
_atom_site_symmetry_multiplicity
_atom_site_calc_flag
_atom_site_refinement_flags
_atom_site_disorder_assembly
_atom_site_disorder_group
C1 C -0.07864(19) 0.13239(8) 0.48153(13) 0.0196(5) Uani 1 1 d . . .
C2 C -0.16756(19) 0.10387(8) 0.45700(14) 0.0204(5) Uani 1 1 d . . .
C3 C -0.1660(2) 0.07409(8) 0.39215(14) 0.0240(6) Uani 1 1 d . . .
H3 H -0.1055 0.0729 0.3622 0.029 Uiso 1 1 calc R . .
C4 C -0.2514(2) 0.04661(8) 0.37158(15) 0.0255(6) Uani 1 1 d . . .
H4 H -0.2489 0.0269 0.3272 0.031 Uiso 1 1 calc R . .
C5 C -0.34066(19) 0.04711(8) 0.41426(14) 0.0218(5) Uani 1 1 d . . .
C6 C -0.4307(2) 0.01538(9) 0.39249(16) 0.0294(6) Uani 1 1 d . . .
H6A H -0.4851 0.0189 0.4304 0.044 Uiso 1 1 calc R . .
H6B H -0.4056 -0.0164 0.3934 0.044 Uiso 1 1 calc R . .
H6C H -0.4602 0.0229 0.3395 0.044 Uiso 1 1 calc R . .
C7 C -0.34279(19) 0.07657(8) 0.47828(14) 0.0238(5) Uani 1 1 d . . .
H7 H -0.4034 0.0775 0.5081 0.029 Uiso 1 1 calc R . .
C8 C -0.25814(19) 0.10466(8) 0.49954(14) 0.0235(5) Uani 1 1 d . . .
H8 H -0.2616 0.1247 0.5434 0.028 Uiso 1 1 calc R . .
C9 C 0.0479(2) 0.09095(8) 0.65074(14) 0.0229(5) Uani 1 1 d . . .
C10 C 0.0106(2) 0.05256(8) 0.59483(15) 0.0265(6) Uani 1 1 d . . .
H10A H -0.0620 0.0585 0.5755 0.040 Uiso 1 1 calc R . .
H10B H 0.0142 0.0232 0.6229 0.040 Uiso 1 1 calc R . .
H10C H 0.0558 0.0513 0.5502 0.040 Uiso 1 1 calc R . .
C11 C -0.0355(2) 0.09778(9) 0.71088(15) 0.0262(6) Uani 1 1 d . . .
C12 C 0.1528(2) 0.07706(8) 0.69331(14) 0.0260(6) Uani 1 1 d . . .
C13 C 0.25826(19) 0.22343(8) 0.54866(14) 0.0225(5) Uani 1 1 d . A .
C14 C 0.2749(2) 0.23004(9) 0.46092(14) 0.0262(6) Uani 1 1 d . . .
H14A H 0.2602 0.2012 0.4328 0.039 Uiso 1 1 calc R . .
H14B H 0.3478 0.2392 0.4543 0.039 Uiso 1 1 calc R . .
H14C H 0.2273 0.2540 0.4395 0.039 Uiso 1 1 calc R . .
C15 C 0.3343(2) 0.18596(9) 0.58188(15) 0.0260(6) Uani 1 1 d . . .
C16 C 0.2872(2) 0.26911(9) 0.59062(15) 0.0284(6) Uani 1 1 d . . .
C17 C -0.06329(18) 0.25795(8) 0.57110(14) 0.0200(5) Uani 1 1 d . . .
C18 C -0.11106(19) 0.28090(8) 0.63366(14) 0.0218(5) Uani 1 1 d . . .
C19 C -0.09547(19) 0.32782(8) 0.64035(14) 0.0235(5) Uani 1 1 d . . .
H19 H -0.1260 0.3434 0.6824 0.028 Uiso 1 1 calc R . .
C20 C -0.0371(2) 0.35374(8) 0.58868(14) 0.0240(6) Uani 1 1 d . . .
C21 C -0.00224(19) 0.33110(8) 0.52421(14) 0.0214(5) Uani 1 1 d . . .
H21 H 0.0342 0.3480 0.4866 0.026 Uiso 1 1 calc R . .
C22 C -0.01876(18) 0.28367(8) 0.51212(14) 0.0194(5) Uani 1 1 d . . .
C23 C -0.1796(2) 0.25535(9) 0.69076(15) 0.0266(6) Uani 1 1 d . . .
C24 C -0.2683(2) 0.22922(11) 0.64419(16) 0.0374(7) Uani 1 1 d . . .
H24A H -0.2377 0.2081 0.6070 0.056 Uiso 1 1 calc R . .
H24B H -0.3141 0.2512 0.6152 0.056 Uiso 1 1 calc R . .
H24C H -0.3094 0.2118 0.6808 0.056 Uiso 1 1 calc R . .
C25 C -0.1132(2) 0.22111(10) 0.73998(16) 0.0349(7) Uani 1 1 d . . .
H25A H -0.0575 0.2375 0.7707 0.052 Uiso 1 1 calc R . .
H25B H -0.0815 0.1989 0.7051 0.052 Uiso 1 1 calc R . .
H25C H -0.1578 0.2049 0.7758 0.052 Uiso 1 1 calc R . .
C26 C -0.2315(2) 0.28797(9) 0.74741(15) 0.0303(6) Uani 1 1 d . . .
H26A H -0.2769 0.2704 0.7809 0.045 Uiso 1 1 calc R . .
H26B H -0.2737 0.3107 0.7171 0.045 Uiso 1 1 calc R . .
H26C H -0.1771 0.3037 0.7805 0.045 Uiso 1 1 calc R . .
C27 C -0.0205(2) 0.40529(9) 0.60369(16) 0.0329(6) Uani 1 1 d . . .
C28 C 0.0333(3) 0.41302(11) 0.68575(17) 0.0483(9) Uani 1 1 d . . .
H28A H -0.0115 0.4010 0.7259 0.072 Uiso 1 1 calc R . .
H28B H 0.0446 0.4459 0.6943 0.072 Uiso 1 1 calc R . .
H28C H 0.1010 0.3970 0.6894 0.072 Uiso 1 1 calc R . .
C29 C -0.1270(3) 0.42941(11) 0.5990(2) 0.0587(10) Uani 1 1 d . . .
H29A H -0.1603 0.4257 0.5459 0.088 Uiso 1 1 calc R . .
H29B H -0.1170 0.4621 0.6104 0.088 Uiso 1 1 calc R . .
H29C H -0.1720 0.4159 0.6376 0.088 Uiso 1 1 calc R . .
C30 C 0.0491(3) 0.42693(9) 0.54368(18) 0.0442(8) Uani 1 1 d . . .
H30A H 0.1166 0.4108 0.5448 0.066 Uiso 1 1 calc R . .
H30B H 0.0611 0.4593 0.5569 0.066 Uiso 1 1 calc R . .
H30C H 0.0143 0.4246 0.4909 0.066 Uiso 1 1 calc R . .
C31 C -0.00333(18) 0.26454(8) 0.43280(13) 0.0173(5) Uani 1 1 d . . .
C32 C -0.00757(19) 0.29521(8) 0.36928(14) 0.0213(5) Uani 1 1 d . . .
H32 H -0.0137 0.3272 0.3789 0.026 Uiso 1 1 calc R . .
C33 C -0.00302(19) 0.27976(8) 0.29367(14) 0.0226(5) Uani 1 1 d . . .
H33 H -0.0043 0.3008 0.2510 0.027 Uiso 1 1 calc R . .
C34 C 0.00343(18) 0.23327(8) 0.28007(14) 0.0207(5) Uani 1 1 d . . .
H34 H 0.0052 0.2220 0.2278 0.025 Uiso 1 1 calc R . .
C35 C 0.00736(17) 0.20294(8) 0.34346(13) 0.0167(5) Uani 1 1 d . . .
C36 C 0.02393(18) 0.15387(8) 0.32388(13) 0.0182(5) Uani 1 1 d . . .
C37 C -0.01868(18) 0.13685(8) 0.25225(13) 0.0194(5) Uani 1 1 d . . .
H37 H -0.0700 0.1545 0.2229 0.023 Uiso 1 1 calc R . .
C38 C 0.01190(19) 0.09488(8) 0.22290(13) 0.0201(5) Uani 1 1 d . . .
C39 C 0.09210(19) 0.07175(8) 0.26604(13) 0.0201(5) Uani 1 1 d . . .
H39 H 0.1169 0.0438 0.2452 0.024 Uiso 1 1 calc R . .
C40 C 0.13808(18) 0.08702(8) 0.33764(13) 0.0175(5) Uani 1 1 d . . .
C41 C 0.09634(18) 0.12747(8) 0.37019(13) 0.0166(5) Uani 1 1 d . . .
C42 C -0.0361(2) 0.07713(9) 0.14334(14) 0.0272(6) Uani 1 1 d . . .
C43 C -0.1565(2) 0.07786(13) 0.14377(19) 0.0522(9) Uani 1 1 d . . .
H43A H -0.1868 0.0666 0.0931 0.078 Uiso 1 1 calc R . .
H43B H -0.1804 0.1093 0.1523 0.078 Uiso 1 1 calc R . .
H43C H -0.1791 0.0581 0.1862 0.078 Uiso 1 1 calc R . .
C44 C -0.0016(3) 0.10864(10) 0.07825(16) 0.0469(8) Uani 1 1 d . . .
H44A H 0.0753 0.1089 0.0785 0.070 Uiso 1 1 calc R . .
H44B H -0.0271 0.1398 0.0872 0.070 Uiso 1 1 calc R . .
H44C H -0.0308 0.0975 0.0272 0.070 Uiso 1 1 calc R . .
C45 C -0.0017(3) 0.02853(9) 0.12500(17) 0.0422(8) Uani 1 1 d . . .
H45A H -0.0381 0.0182 0.0758 0.063 Uiso 1 1 calc R . .
H45B H -0.0191 0.0080 0.1680 0.063 Uiso 1 1 calc R . .
H45C H 0.0744 0.0280 0.1194 0.063 Uiso 1 1 calc R . .
C46 C 0.23636(18) 0.06322(8) 0.37477(14) 0.0195(5) Uani 1 1 d . . .
C47 C 0.32754(19) 0.09785(8) 0.37454(15) 0.0249(6) Uani 1 1 d . . .
H47A H 0.3098 0.1252 0.4046 0.037 Uiso 1 1 calc R . .
H47B H 0.3395 0.1066 0.3202 0.037 Uiso 1 1 calc R . .
H47C H 0.3914 0.0838 0.3987 0.037 Uiso 1 1 calc R . .
C48 C 0.2211(2) 0.04791(9) 0.45955(14) 0.0260(6) Uani 1 1 d . . .
H48A H 0.1647 0.0251 0.4596 0.039 Uiso 1 1 calc R . .
H48B H 0.2023 0.0745 0.4911 0.039 Uiso 1 1 calc R . .
H48C H 0.2865 0.0344 0.4821 0.039 Uiso 1 1 calc R . .
C49 C 0.2680(2) 0.02082(8) 0.32862(15) 0.0261(6) Uani 1 1 d . . .
H49A H 0.3318 0.0074 0.3541 0.039 Uiso 1 1 calc R . .
H49B H 0.2815 0.0297 0.2746 0.039 Uiso 1 1 calc R . .
H49C H 0.2110 -0.0018 0.3276 0.039 Uiso 1 1 calc R . .
C50 C 0.1845(3) 0.22122(11) 0.92907(19) 0.0442(8) Uiso 0.721(4) 1 d P A 1
H50 H 0.2428 0.2368 0.9607 0.053 Uiso 0.721(4) 1 calc PR A 1
C51 C 0.2201(4) 0.1735(2) 0.8998(3) 0.0438(12) Uiso 0.721(4) 1 d P A 1
H51A H 0.1599 0.1576 0.8738 0.066 Uiso 0.721(4) 1 calc PR A 1
H51B H 0.2478 0.1553 0.9448 0.066 Uiso 0.721(4) 1 calc PR A 1
H51C H 0.2750 0.1775 0.8624 0.066 Uiso 0.721(4) 1 calc PR A 1
C52 C 0.0888(4) 0.21355(17) 0.9790(3) 0.0555(13) Uiso 0.721(4) 1 d P A 1
H52A H 0.0615 0.2433 0.9953 0.083 Uiso 0.721(4) 1 calc PR A 1
H52B H 0.1103 0.1954 1.0258 0.083 Uiso 0.721(4) 1 calc PR A 1
H52C H 0.0340 0.1971 0.9477 0.083 Uiso 0.721(4) 1 calc PR A 1
C53 C 0.1521(3) 0.29632(13) 0.8770(2) 0.0321(10) Uiso 0.721(4) 1 d P A 1
H53 H 0.1836 0.3023 0.9312 0.038 Uiso 0.721(4) 1 calc PR A 1
C54 C 0.2159(4) 0.31997(16) 0.8176(3) 0.0482(12) Uiso 0.721(4) 1 d P A 1
H54A H 0.2878 0.3079 0.8214 0.072 Uiso 0.721(4) 1 calc PR A 1
H54B H 0.2174 0.3530 0.8281 0.072 Uiso 0.721(4) 1 calc PR A 1
H54C H 0.1843 0.3144 0.7645 0.072 Uiso 0.721(4) 1 calc PR A 1
C55 C 0.0406(4) 0.31495(18) 0.8696(3) 0.0587(14) Uiso 0.721(4) 1 d P A 1
H55A H 0.0107 0.3099 0.8159 0.088 Uiso 0.721(4) 1 calc PR A 1
H55B H 0.0415 0.3479 0.8812 0.088 Uiso 0.721(4) 1 calc PR A 1
H55C H -0.0023 0.2991 0.9070 0.088 Uiso 0.721(4) 1 calc PR A 1
C50A C 0.1845(3) 0.22122(11) 0.92907(19) 0.0442(8) Uiso 0.279(4) 1 d P A 2
H50A H 0.2227 0.2174 0.9811 0.053 Uiso 0.279(4) 1 calc PR A 2
H50B H 0.1082 0.2179 0.9354 0.053 Uiso 0.279(4) 1 calc PR A 2
C51A C 0.2199(10) 0.1489(5) 0.9215(8) 0.055(4) Uiso 0.279(4) 1 d P A 2
H51D H 0.2437 0.1242 0.8877 0.082 Uiso 0.279(4) 1 calc PR A 2
H51E H 0.1494 0.1417 0.9380 0.082 Uiso 0.279(4) 1 calc PR A 2
H51F H 0.2685 0.1517 0.9681 0.082 Uiso 0.279(4) 1 calc PR A 2
C52A C 0.2127(9) 0.2741(4) 0.8878(7) 0.043(3) Uiso 0.279(4) 1 d P A 2
H52D H 0.2043 0.2993 0.9259 0.051 Uiso 0.279(4) 1 calc PR A 2
H52E H 0.2851 0.2747 0.8698 0.051 Uiso 0.279(4) 1 calc PR A 2
C53A C 0.1356(10) 0.3235(4) 0.7912(8) 0.053(3) Uiso 0.279(4) 1 d P A 2
H53A H 0.0833 0.3253 0.7467 0.079 Uiso 0.279(4) 1 calc PR A 2
H53B H 0.2050 0.3312 0.7732 0.079 Uiso 0.279(4) 1 calc PR A 2
H53C H 0.1172 0.3453 0.8320 0.079 Uiso 0.279(4) 1 calc PR A 2
C56 C 0.7183(2) 0.09817(9) 0.84696(16) 0.0298(6) Uani 1 1 d . . .
H56 H 0.7449 0.1016 0.7931 0.036 Uiso 1 1 calc R . .
C57 C 0.7597(2) 0.05378(10) 0.88329(17) 0.0365(7) Uani 1 1 d . . .
H57A H 0.7301 0.0493 0.9346 0.055 Uiso 1 1 calc R . .
H57B H 0.8365 0.0553 0.8903 0.055 Uiso 1 1 calc R . .
H57C H 0.7394 0.0281 0.8485 0.055 Uiso 1 1 calc R . .
C58 C 0.7520(2) 0.13914(10) 0.89607(19) 0.0412(7) Uani 1 1 d . . .
H58A H 0.7240 0.1672 0.8708 0.062 Uiso 1 1 calc R . .
H58B H 0.8289 0.1407 0.9008 0.062 Uiso 1 1 calc R . .
H58C H 0.7250 0.1362 0.9486 0.062 Uiso 1 1 calc R . .
C59 C 0.5556(2) 0.07183(9) 0.77975(16) 0.0329(6) Uani 1 1 d . . .
H59 H 0.5893 0.0408 0.7803 0.039 Uiso 1 1 calc R . .
C60 C 0.4435(3) 0.06661(15) 0.7999(2) 0.0639(11) Uani 1 1 d . . .
H60A H 0.4410 0.0535 0.8528 0.096 Uiso 1 1 calc R . .
H60B H 0.4068 0.0462 0.7616 0.096 Uiso 1 1 calc R . .
H60C H 0.4092 0.0967 0.7985 0.096 Uiso 1 1 calc R . .
C61 C 0.5671(3) 0.09368(11) 0.69954(18) 0.0541(9) Uani 1 1 d . . .
H61A H 0.5339 0.1240 0.6983 0.081 Uiso 1 1 calc R . .
H61B H 0.5330 0.0742 0.6586 0.081 Uiso 1 1 calc R . .
H61C H 0.6418 0.0969 0.6901 0.081 Uiso 1 1 calc R . .
N1 N 0.00532(14) 0.21822(6) 0.41938(11) 0.0167(4) Uani 1 1 d . . .
O1 O 0.12803(12) 0.14329(5) 0.44211(9) 0.0171(3) Uani 1 1 d . . .
O2 O 0.06796(13) 0.13322(5) 0.61574(9) 0.0208(4) Uani 1 1 d . A .
O3 O -0.06814(13) 0.21227(5) 0.56584(9) 0.0209(4) Uani 1 1 d . . .
O4 O 0.15794(12) 0.21221(5) 0.56593(9) 0.0200(4) Uani 1 1 d . A .
O5 O 0.1538(2) 0.24723(9) 0.86088(15) 0.0319(7) Uiso 0.721(4) 1 d P A 1
O5A O 0.1374(6) 0.2777(3) 0.8231(4) 0.042(2) Uiso 0.279(4) 1 d P A 2
O5B O 0.2171(6) 0.1916(3) 0.8782(5) 0.042(2) Uiso 0.279(4) 1 d P A 2
O6 O 0.60546(14) 0.09908(6) 0.84123(10) 0.0309(4) Uani 1 1 d . . .
F1 F -0.12376(11) 0.11479(5) 0.67606(8) 0.0308(3) Uani 1 1 d . . .
F2 F -0.06149(12) 0.05863(5) 0.74648(9) 0.0352(4) Uani 1 1 d . . .
F3 F -0.00482(12) 0.12716(5) 0.76919(8) 0.0318(4) Uani 1 1 d . A .
F4 F 0.22468(11) 0.06709(5) 0.64235(8) 0.0302(3) Uani 1 1 d . . .
F5 F 0.14415(12) 0.04002(5) 0.73999(9) 0.0340(4) Uani 1 1 d . . .
F6 F 0.19403(12) 0.11051(5) 0.74035(8) 0.0316(4) Uani 1 1 d . A .
F7 F 0.32534(12) 0.17881(5) 0.66010(8) 0.0338(4) Uani 1 1 d . A .
F8 F 0.31479(12) 0.14570(5) 0.54770(9) 0.0348(4) Uani 1 1 d . . .
F9 F 0.43637(12) 0.19498(6) 0.57432(10) 0.0394(4) Uani 1 1 d . . .
F10 F 0.27628(13) 0.26726(5) 0.66916(9) 0.0379(4) Uani 1 1 d . A .
F11 F 0.22554(13) 0.30316(5) 0.56369(10) 0.0395(4) Uani 1 1 d . . .
F12 F 0.38667(12) 0.28254(5) 0.58287(10) 0.0404(4) Uani 1 1 d . . .
K1 K 0.13227(5) 0.20473(2) 0.71814(3) 0.03076(14) Uani 1 1 d . . .
Mo1 Mo 0.026709(16) 0.167350(7) 0.516388(11) 0.01604(6) Uani 1 1 d . A .

loop_
_atom_site_aniso_label
_atom_site_aniso_U_11
_atom_site_aniso_U_22
_atom_site_aniso_U_33
_atom_site_aniso_U_23
_atom_site_aniso_U_13
_atom_site_aniso_U_12
C1 0.0266(13) 0.0170(12) 0.0157(12) 0.0027(9) 0.0065(10) 0.0008(10)
C2 0.0235(13) 0.0173(12) 0.0202(12) 0.0014(10) 0.0005(10) -0.0010(10)
C3 0.0254(14) 0.0232(13) 0.0243(13) -0.0017(10) 0.0080(11) -0.0026(11)
C4 0.0315(15) 0.0179(13) 0.0269(14) -0.0054(10) 0.0006(11) -0.0022(11)
C5 0.0224(13) 0.0173(12) 0.0252(13) 0.0035(10) -0.0018(10) -0.0009(10)
C6 0.0255(14) 0.0264(14) 0.0360(15) -0.0003(12) -0.0019(12) -0.0036(11)
C7 0.0209(13) 0.0254(13) 0.0253(13) 0.0007(11) 0.0040(10) -0.0012(11)
C8 0.0258(14) 0.0228(13) 0.0221(13) -0.0022(10) 0.0028(10) -0.0032(11)
C9 0.0298(14) 0.0175(12) 0.0217(13) 0.0043(10) 0.0032(10) -0.0031(11)
C10 0.0336(15) 0.0181(13) 0.0281(14) 0.0022(11) 0.0036(11) -0.0057(11)
C11 0.0333(15) 0.0213(13) 0.0242(13) 0.0058(11) 0.0031(11) 0.0009(11)
C12 0.0367(16) 0.0191(13) 0.0228(13) 0.0039(10) 0.0052(11) -0.0015(11)
C13 0.0241(14) 0.0202(13) 0.0230(13) 0.0001(10) 0.0003(10) -0.0042(10)
C14 0.0263(14) 0.0262(14) 0.0261(14) 0.0031(11) 0.0017(11) -0.0070(11)
C15 0.0258(14) 0.0272(14) 0.0249(14) -0.0011(11) 0.0006(11) -0.0059(11)
C16 0.0283(15) 0.0263(14) 0.0298(15) 0.0011(11) -0.0036(11) -0.0073(12)
C17 0.0189(13) 0.0202(13) 0.0207(12) -0.0027(10) 0.0001(10) -0.0010(10)
C18 0.0213(13) 0.0251(13) 0.0191(12) -0.0021(10) 0.0014(10) 0.0007(11)
C19 0.0253(13) 0.0244(13) 0.0210(13) -0.0041(10) 0.0038(10) 0.0040(11)
C20 0.0283(14) 0.0202(13) 0.0236(13) -0.0047(10) 0.0035(11) 0.0015(11)
C21 0.0241(13) 0.0191(12) 0.0214(13) -0.0001(10) 0.0027(10) 0.0011(10)
C22 0.0188(12) 0.0185(12) 0.0210(12) -0.0002(10) 0.0012(10) 0.0020(10)
C23 0.0285(14) 0.0282(14) 0.0238(13) -0.0046(11) 0.0076(11) -0.0006(11)
C24 0.0344(16) 0.0477(18) 0.0314(15) -0.0116(13) 0.0138(13) -0.0129(14)
C25 0.0473(18) 0.0316(15) 0.0271(15) 0.0032(12) 0.0127(13) 0.0042(13)
C26 0.0305(15) 0.0361(16) 0.0254(14) -0.0038(12) 0.0111(11) -0.0007(12)
C27 0.0474(18) 0.0196(13) 0.0328(15) -0.0079(11) 0.0138(13) -0.0028(12)
C28 0.077(2) 0.0370(18) 0.0320(17) -0.0114(14) 0.0129(16) -0.0234(17)
C29 0.068(2) 0.0259(17) 0.084(3) -0.0087(17) 0.017(2) 0.0124(16)
C30 0.077(2) 0.0182(14) 0.0386(17) -0.0080(12) 0.0177(16) -0.0105(15)
C31 0.0162(12) 0.0169(12) 0.0191(12) -0.0013(9) 0.0025(9) -0.0007(9)
C32 0.0250(14) 0.0147(12) 0.0243(13) 0.0005(10) 0.0030(10) 0.0008(10)
C33 0.0264(14) 0.0203(13) 0.0212(13) 0.0038(10) 0.0022(10) 0.0010(11)
C34 0.0211(13) 0.0227(13) 0.0182(12) -0.0009(10) 0.0001(10) 0.0018(10)
C35 0.0126(12) 0.0193(12) 0.0181(12) -0.0008(9) -0.0010(9) 0.0014(9)
C36 0.0192(12) 0.0178(12) 0.0178(12) 0.0007(9) 0.0033(9) -0.0006(10)
C37 0.0194(13) 0.0194(12) 0.0194(12) 0.0020(10) 0.0009(10) 0.0031(10)
C38 0.0248(13) 0.0200(12) 0.0155(12) -0.0007(10) 0.0018(10) 0.0014(10)
C39 0.0254(13) 0.0154(12) 0.0197(12) -0.0020(10) 0.0030(10) 0.0017(10)
C40 0.0184(12) 0.0155(12) 0.0187(12) 0.0013(9) 0.0033(9) -0.0012(10)
C41 0.0162(12) 0.0169(12) 0.0170(12) -0.0004(9) 0.0024(9) -0.0037(9)
C42 0.0361(16) 0.0235(13) 0.0212(13) -0.0058(11) -0.0048(11) 0.0060(12)
C43 0.0424(19) 0.068(2) 0.0444(19) -0.0265(17) -0.0117(15) 0.0019(17)
C44 0.087(3) 0.0294(16) 0.0237(15) 0.0009(12) -0.0036(15) 0.0100(16)
C45 0.068(2) 0.0282(15) 0.0289(15) -0.0055(12) -0.0131(14) 0.0067(15)
C46 0.0209(13) 0.0159(12) 0.0218(12) 0.0003(10) 0.0028(10) 0.0010(10)
C47 0.0206(13) 0.0212(13) 0.0329(14) -0.0016(11) 0.0019(11) 0.0015(10)
C48 0.0302(15) 0.0216(13) 0.0258(14) 0.0038(11) -0.0019(11) 0.0040(11)
C49 0.0252(14) 0.0226(13) 0.0301(14) -0.0019(11) -0.0016(11) 0.0051(11)
C56 0.0287(15) 0.0321(15) 0.0295(14) 0.0008(12) 0.0070(11) 0.0018(12)
C57 0.0366(17) 0.0320(16) 0.0412(17) -0.0021(13) 0.0048(13) 0.0040(13)
C58 0.0339(17) 0.0329(16) 0.057(2) -0.0001(14) 0.0061(14) -0.0057(13)
C59 0.0403(17) 0.0272(15) 0.0308(15) -0.0072(12) 0.0008(12) 0.0023(13)
C60 0.040(2) 0.094(3) 0.057(2) -0.037(2) -0.0047(17) -0.0048(19)
C61 0.086(3) 0.0390(18) 0.0351(18) -0.0032(14) -0.0126(17) -0.0105(18)
N1 0.0156(10) 0.0160(10) 0.0185(10) -0.0005(8) 0.0021(8) 0.0004(8)
O1 0.0191(9) 0.0155(8) 0.0166(8) -0.0008(6) 0.0001(6) -0.0011(7)
O2 0.0272(9) 0.0166(8) 0.0186(8) 0.0019(7) 0.0022(7) -0.0037(7)
O3 0.0267(9) 0.0155(8) 0.0213(9) -0.0012(7) 0.0075(7) -0.0015(7)
O4 0.0225(9) 0.0177(8) 0.0196(8) -0.0005(7) 0.0005(7) -0.0050(7)
O6 0.0312(10) 0.0317(10) 0.0300(10) -0.0090(8) 0.0028(8) 0.0029(8)
F1 0.0299(8) 0.0324(8) 0.0306(8) 0.0061(7) 0.0062(7) 0.0025(7)
F2 0.0434(10) 0.0272(8) 0.0364(9) 0.0131(7) 0.0149(7) -0.0022(7)
F3 0.0420(9) 0.0316(8) 0.0222(8) -0.0008(6) 0.0063(7) 0.0021(7)
F4 0.0305(8) 0.0329(8) 0.0276(8) 0.0023(7) 0.0061(6) 0.0036(7)
F5 0.0429(9) 0.0285(8) 0.0307(8) 0.0135(7) 0.0039(7) 0.0058(7)
F6 0.0371(9) 0.0284(8) 0.0283(8) -0.0017(7) -0.0055(7) 0.0026(7)
F7 0.0379(9) 0.0379(9) 0.0248(8) 0.0050(7) -0.0046(7) 0.0044(7)
F8 0.0418(9) 0.0241(8) 0.0369(9) -0.0053(7) -0.0101(7) 0.0047(7)
F9 0.0222(8) 0.0469(10) 0.0487(10) 0.0068(8) -0.0013(7) -0.0017(7)
F10 0.0534(11) 0.0317(9) 0.0282(9) -0.0084(7) -0.0003(7) -0.0122(8)
F11 0.0454(10) 0.0202(8) 0.0512(10) -0.0018(7) -0.0123(8) -0.0017(7)
F12 0.0332(9) 0.0364(9) 0.0513(10) -0.0079(8) 0.0007(8) -0.0181(7)
K1 0.0420(4) 0.0272(3) 0.0235(3) -0.0050(2) 0.0056(3) -0.0064(3)
Mo1 0.01952(11) 0.01411(10) 0.01462(10) 0.00022(8) 0.00207(8) -0.00222(8)

loop_
_atom_type_symbol
_atom_type_description
_atom_type_scat_dispersion_real
_atom_type_scat_dispersion_imag
_atom_type_scat_source
C C 0.0033 0.0016 'International Tables Vol C Tables 4.2.6.8 and 6.1.1.4'
H H 0.0000 0.0000 'International Tables Vol C Tables 4.2.6.8 and 6.1.1.4'
N N 0.0061 0.0033 'International Tables Vol C Tables 4.2.6.8 and 6.1.1.4'
O O 0.0106 0.0060 'International Tables Vol C Tables 4.2.6.8 and 6.1.1.4'
F F 0.0171 0.0103 'International Tables Vol C Tables 4.2.6.8 and 6.1.1.4'
K K 0.2009 0.2494 'International Tables Vol C Tables 4.2.6.8 and 6.1.1.4'
Mo Mo -1.6832 0.6857 'International Tables Vol C Tables 4.2.6.8 and 6.1.1.4'

loop_
_geom_angle_atom_site_label_1
_geom_angle_atom_site_label_2
_geom_angle_atom_site_label_3
_geom_angle
C2 C1 Mo1 176.91(19)
C8 C2 C3 117.8(2)
C8 C2 C1 119.9(2)
C3 C2 C1 122.3(2)
C4 C3 C2 120.7(2)
C4 C3 H3 119.7
C2 C3 H3 119.7
C3 C4 C5 121.4(2)
C3 C4 H4 119.3
C5 C4 H4 119.3
C4 C5 C7 118.2(2)
C4 C5 C6 120.2(2)
C7 C5 C6 121.6(2)
C5 C6 H6A 109.5
C5 C6 H6B 109.5
H6A C6 H6B 109.5
C5 C6 H6C 109.5
H6A C6 H6C 109.5
H6B C6 H6C 109.5
C8 C7 C5 121.3(2)
C8 C7 H7 119.4
C5 C7 H7 119.4
C7 C8 C2 120.6(2)
C7 C8 H8 119.7
C2 C8 H8 119.7
O2 C9 C10 116.0(2)
O2 C9 C11 108.77(19)
C10 C9 C11 108.0(2)
O2 C9 C12 104.86(19)
C10 C9 C12 109.3(2)
C11 C9 C12 109.8(2)
C9 C10 H10A 109.5
C9 C10 H10B 109.5
H10A C10 H10B 109.5
C9 C10 H10C 109.5
H10A C10 H10C 109.5
H10B C10 H10C 109.5
F1 C11 F2 106.9(2)
F1 C11 F3 106.9(2)
F2 C11 F3 106.02(19)
F1 C11 C9 110.6(2)
F2 C11 C9 113.0(2)
F3 C11 C9 113.0(2)
F4 C12 F6 106.5(2)
F4 C12 F5 107.0(2)
F6 C12 F5 105.78(19)
F4 C12 C9 111.4(2)
F6 C12 C9 112.8(2)
F5 C12 C9 112.9(2)
O4 C13 C14 115.1(2)
O4 C13 C16 107.9(2)
C14 C13 C16 107.4(2)
O4 C13 C15 109.08(19)
C14 C13 C15 109.0(2)
C16 C13 C15 108.2(2)
O4 C13 K1 44.81(10)
C14 C13 K1 159.83(16)
C16 C13 K1 81.91(14)
C15 C13 K1 84.00(14)
C13 C14 H14A 109.5
C13 C14 H14B 109.5
H14A C14 H14B 109.5
C13 C14 H14C 109.5
H14A C14 H14C 109.5
H14B C14 H14C 109.5
F8 C15 F9 106.8(2)
F8 C15 F7 105.6(2)
F9 C15 F7 105.23(19)
F8 C15 C13 111.6(2)
F9 C15 C13 114.7(2)
F7 C15 C13 112.3(2)
F11 C16 F12 106.9(2)
F11 C16 F10 106.1(2)
F12 C16 F10 105.2(2)
F11 C16 C13 111.3(2)
F12 C16 C13 114.0(2)
F10 C16 C13 112.7(2)
O3 C17 C22 120.3(2)
O3 C17 C18 119.9(2)
C22 C17 C18 119.6(2)
C19 C18 C17 117.3(2)
C19 C18 C23 120.7(2)
C17 C18 C23 121.9(2)
C18 C19 C20 123.9(2)
C18 C19 H19 118.0
C20 C19 H19 118.0
C21 C20 C19 116.7(2)
C21 C20 C27 123.6(2)
C19 C20 C27 119.6(2)
C20 C21 C22 122.2(2)
C20 C21 H21 118.9
C22 C21 H21 118.9
C17 C22 C21 118.9(2)
C17 C22 C31 122.1(2)
C21 C22 C31 118.3(2)
C25 C23 C26 107.9(2)
C25 C23 C18 110.2(2)
C26 C23 C18 112.3(2)
C25 C23 C24 109.0(2)
C26 C23 C24 107.3(2)
C18 C23 C24 110.0(2)
C23 C24 H24A 109.5
C23 C24 H24B 109.5
H24A C24 H24B 109.5
C23 C24 H24C 109.5
H24A C24 H24C 109.5
H24B C24 H24C 109.5
C23 C25 H25A 109.5
C23 C25 H25B 109.5
H25A C25 H25B 109.5
C23 C25 H25C 109.5
H25A C25 H25C 109.5
H25B C25 H25C 109.5
C23 C26 H26A 109.5
C23 C26 H26B 109.5
H26A C26 H26B 109.5
C23 C26 H26C 109.5
H26A C26 H26C 109.5
H26B C26 H26C 109.5
C29 C27 C30 109.0(3)
C29 C27 C28 109.2(3)
C30 C27 C28 107.5(2)
C29 C27 C20 109.2(2)
C30 C27 C20 111.9(2)
C28 C27 C20 110.1(2)
C27 C28 H28A 109.5
C27 C28 H28B 109.5
H28A C28 H28B 109.5
C27 C28 H28C 109.5
H28A C28 H28C 109.5
H28B C28 H28C 109.5
C27 C29 H29A 109.5
C27 C29 H29B 109.5
H29A C29 H29B 109.5
C27 C29 H29C 109.5
H29A C29 H29C 109.5
H29B C29 H29C 109.5
C27 C30 H30A 109.5
C27 C30 H30B 109.5
H30A C30 H30B 109.5
C27 C30 H30C 109.5
H30A C30 H30C 109.5
H30B C30 H30C 109.5
N1 C31 C32 119.9(2)
N1 C31 C22 122.4(2)
C32 C31 C22 117.4(2)
C33 C32 C31 120.9(2)
C33 C32 H32 119.6
C31 C32 H32 119.6
C32 C33 C34 119.2(2)
C32 C33 H33 120.4
C34 C33 H33 120.4
C33 C34 C35 119.6(2)
C33 C34 H34 120.2
C35 C34 H34 120.2
N1 C35 C34 121.5(2)
N1 C35 C36 122.4(2)
C34 C35 C36 115.9(2)
C37 C36 C41 120.2(2)
C37 C36 C35 119.0(2)
C41 C36 C35 119.9(2)
C38 C37 C36 121.7(2)
C38 C37 H37 119.2
C36 C37 H37 119.2
C37 C38 C39 116.7(2)
C37 C38 C42 120.5(2)
C39 C38 C42 122.7(2)
C40 C39 C38 124.2(2)
C40 C39 H39 117.9
C38 C39 H39 117.9
C39 C40 C41 117.3(2)
C39 C40 C46 120.4(2)
C41 C40 C46 122.1(2)
O1 C41 C36 118.2(2)
O1 C41 C40 122.6(2)
C36 C41 C40 119.0(2)
C45 C42 C44 108.2(2)
C45 C42 C43 108.4(2)
C44 C42 C43 109.1(3)
C45 C42 C38 112.8(2)
C44 C42 C38 108.6(2)
C43 C42 C38 109.6(2)
C42 C43 H43A 109.5
C42 C43 H43B 109.5
H43A C43 H43B 109.5
C42 C43 H43C 109.5
H43A C43 H43C 109.5
H43B C43 H43C 109.5
C42 C44 H44A 109.5
C42 C44 H44B 109.5
H44A C44 H44B 109.5
C42 C44 H44C 109.5
H44A C44 H44C 109.5
H44B C44 H44C 109.5
C42 C45 H45A 109.5
C42 C45 H45B 109.5
H45A C45 H45B 109.5
C42 C45 H45C 109.5
H45A C45 H45C 109.5
H45B C45 H45C 109.5
C49 C46 C48 107.4(2)
C49 C46 C40 112.79(19)
C48 C46 C40 111.86(19)
C49 C46 C47 107.8(2)
C48 C46 C47 109.4(2)
C40 C46 C47 107.52(19)
C46 C47 H47A 109.5
C46 C47 H47B 109.5
H47A C47 H47B 109.5
C46 C47 H47C 109.5
H47A C47 H47C 109.5
H47B C47 H47C 109.5
C46 C48 H48A 109.5
C46 C48 H48B 109.5
H48A C48 H48B 109.5
C46 C48 H48C 109.5
H48A C48 H48C 109.5
H48B C48 H48C 109.5
C46 C49 H49A 109.5
C46 C49 H49B 109.5
H49A C49 H49B 109.5
C46 C49 H49C 109.5
H49A C49 H49C 109.5
H49B C49 H49C 109.5
O5 C50 C52 109.7(3)
O5 C50 C51 106.7(3)
C52 C50 C51 107.6(3)
O5 C50 H50 110.9
C52 C50 H50 110.9
C51 C50 H50 110.9
O5 C53 C54 108.0(3)
O5 C53 C55 111.1(3)
C54 C53 C55 108.8(4)
O5 C53 H53 109.6
C54 C53 H53 109.6
C55 C53 H53 109.6
O5B C51A H51D 109.5
O5B C51A H51E 109.5
H51D C51A H51E 109.5
O5B C51A H51F 109.5
H51D C51A H51F 109.5
H51E C51A H51F 109.5
O5A C52A H52D 111.1
O5A C52A H52E 111.1
H52D C52A H52E 109.0
O5A C53A H53A 109.5
O5A C53A H53B 109.5
H53A C53A H53B 109.5
O5A C53A H53C 109.5
H53A C53A H53C 109.5
H53B C53A H53C 109.5
O6 C56 C58 105.9(2)
O6 C56 C57 111.5(2)
C58 C56 C57 111.7(2)
O6 C56 H56 109.2
C58 C56 H56 109.2
C57 C56 H56 109.2
C56 C57 H57A 109.5
C56 C57 H57B 109.5
H57A C57 H57B 109.5
C56 C57 H57C 109.5
H57A C57 H57C 109.5
H57B C57 H57C 109.5
C56 C58 H58A 109.5
C56 C58 H58B 109.5
H58A C58 H58B 109.5
C56 C58 H58C 109.5
H58A C58 H58C 109.5
H58B C58 H58C 109.5
O6 C59 C60 106.1(2)
O6 C59 C61 111.2(2)
C60 C59 C61 113.1(3)
O6 C59 H59 108.8
C60 C59 H59 108.8
C61 C59 H59 108.8
C59 C60 H60A 109.5
C59 C60 H60B 109.5
H60A C60 H60B 109.5
C59 C60 H60C 109.5
H60A C60 H60C 109.5
H60B C60 H60C 109.5
C59 C61 H61A 109.5
C59 C61 H61B 109.5
H61A C61 H61B 109.5
C59 C61 H61C 109.5
H61A C61 H61C 109.5
H61B C61 H61C 109.5
C35 N1 C31 118.87(19)
C35 N1 Mo1 118.38(15)
C31 N1 Mo1 122.62(15)
C41 O1 Mo1 121.79(14)
C9 O2 Mo1 138.65(14)
C9 O2 K1 116.36(13)
Mo1 O2 K1 101.96(6)
C17 O3 Mo1 130.80(15)
C13 O4 Mo1 137.97(14)
C13 O4 K1 113.73(13)
Mo1 O4 K1 100.77(6)
C50 O5 C53 112.2(3)
C50 O5 K1 119.54(19)
C53 O5 K1 127.7(2)
C52A O5A C53A 110.7(9)
C52A O5A K1 115.6(6)
C53A O5A K1 118.0(7)
C51A O5B K1 126.1(7)
C59 O6 C56 116.0(2)
C11 F3 K1 114.28(13)
C12 F6 K1 121.22(13)
C15 F7 K1 115.44(14)
C16 F10 K1 115.79(13)
O4 K1 O5 145.60(7)
O4 K1 F10 61.58(5)
O5 K1 F10 86.27(7)
O4 K1 O5A 124.66(16)
O5 K1 O5A 23.23(15)
F10 K1 O5A 72.34(16)
O4 K1 O2 60.07(5)
O5 K1 O2 154.24(7)
F10 K1 O2 118.65(5)
O5A K1 O2 164.37(16)
O4 K1 F7 60.98(5)
O5 K1 F7 113.03(7)
F10 K1 F7 57.12(5)
O5A K1 F7 116.38(16)
O2 K1 F7 79.17(5)
O4 K1 F6 99.14(5)
O5 K1 F6 107.74(7)
F10 K1 F6 119.32(5)
O5A K1 F6 130.65(16)
O2 K1 F6 55.96(5)
F7 K1 F6 63.29(5)
O4 K1 O5B 150.79(17)
O5 K1 O5B 37.77(18)
F10 K1 O5B 98.82(17)
O5A K1 O5B 60.2(2)
O2 K1 O5B 124.39(18)
F7 K1 O5B 90.51(16)
F6 K1 O5B 70.51(18)
O4 K1 F3 116.89(5)
O5 K1 F3 96.52(6)
F10 K1 F3 172.81(5)
O5A K1 F3 112.39(16)
O2 K1 F3 57.95(4)
F7 K1 F3 115.75(5)
F6 K1 F3 53.52(5)
O5B K1 F3 79.69(17)
O4 K1 C13 21.46(5)
O5 K1 C13 130.53(7)
F10 K1 C13 44.36(5)
O5A K1 C13 115.16(16)
O2 K1 C13 74.35(5)
F7 K1 C13 44.17(5)
F6 K1 C13 97.12(5)
O5B K1 C13 130.14(17)
F3 K1 C13 132.07(5)
O4 K1 Mo1 35.83(4)
O5 K1 Mo1 162.48(6)
F10 K1 Mo1 97.15(4)
O5A K1 Mo1 143.16(16)
O2 K1 Mo1 31.32(3)
F7 K1 Mo1 82.85(4)
F6 K1 Mo1 85.63(3)
O5B K1 Mo1 155.63(18)
F3 K1 Mo1 82.18(3)
C13 K1 Mo1 55.96(5)
C1 Mo1 O1 95.37(9)
C1 Mo1 O3 92.97(9)
O1 Mo1 O3 158.41(6)
C1 Mo1 O2 98.84(9)
O1 Mo1 O2 102.29(7)
O3 Mo1 O2 96.03(7)
C1 Mo1 N1 94.50(9)
O1 Mo1 N1 79.58(7)
O3 Mo1 N1 79.93(7)
O2 Mo1 N1 166.27(7)
C1 Mo1 O4 177.51(8)
O1 Mo1 O4 86.90(6)
O3 Mo1 O4 85.25(7)
O2 Mo1 O4 79.64(6)
N1 Mo1 O4 86.92(6)
C1 Mo1 K1 134.23(7)
O1 Mo1 K1 118.02(5)
O3 Mo1 K1 67.70(5)
O2 Mo1 K1 46.73(5)
N1 Mo1 K1 120.27(5)
O4 Mo1 K1 43.39(4)

loop_
_geom_bond_atom_site_label_1
_geom_bond_atom_site_label_2
_geom_bond_distance
C1 C2 1.447(3)
C1 Mo1 1.760(2)
C2 C8 1.399(3)
C2 C3 1.405(3)
C3 C4 1.380(3)
C3 H3 0.9500
C4 C5 1.386(4)
C4 H4 0.9500
C5 C7 1.388(3)
C5 C6 1.504(3)
C6 H6A 0.9800
C6 H6B 0.9800
C6 H6C 0.9800
C7 C8 1.386(3)
C7 H7 0.9500
C8 H8 0.9500
C9 O2 1.398(3)
C9 C10 1.526(3)
C9 C11 1.532(4)
C9 C12 1.537(4)
C10 H10A 0.9800
C10 H10B 0.9800
C10 H10C 0.9800
C11 F1 1.336(3)
C11 F2 1.342(3)
C11 F3 1.350(3)
C12 F4 1.331(3)
C12 F6 1.348(3)
C12 F5 1.348(3)
C13 O4 1.369(3)
C13 C14 1.532(3)
C13 C16 1.545(3)
C13 C15 1.545(4)
C13 K1 3.426(3)
C14 H14A 0.9800
C14 H14B 0.9800
C14 H14C 0.9800
C15 F8 1.326(3)
C15 F9 1.341(3)
C15 F7 1.358(3)
C16 F11 1.330(3)
C16 F12 1.342(3)
C16 F10 1.352(3)
C17 O3 1.335(3)
C17 C22 1.399(3)
C17 C18 1.424(3)
C18 C19 1.385(3)
C18 C23 1.537(3)
C19 C20 1.405(3)
C19 H19 0.9500
C20 C21 1.376(3)
C20 C27 1.536(3)
C21 C22 1.411(3)
C21 H21 0.9500
C22 C31 1.484(3)
C23 C25 1.526(4)
C23 C26 1.532(3)
C23 C24 1.543(4)
C24 H24A 0.9800
C24 H24B 0.9800
C24 H24C 0.9800
C25 H25A 0.9800
C25 H25B 0.9800
C25 H25C 0.9800
C26 H26A 0.9800
C26 H26B 0.9800
C26 H26C 0.9800
C27 C29 1.526(4)
C27 C30 1.528(4)
C27 C28 1.535(4)
C28 H28A 0.9800
C28 H28B 0.9800
C28 H28C 0.9800
C29 H29A 0.9800
C29 H29B 0.9800
C29 H29C 0.9800
C30 H30A 0.9800
C30 H30B 0.9800
C30 H30C 0.9800
C31 N1 1.374(3)
C31 C32 1.401(3)
C32 C33 1.367(3)
C32 H32 0.9500
C33 C34 1.378(3)
C33 H33 0.9500
C34 C35 1.393(3)
C34 H34 0.9500
C35 N1 1.368(3)
C35 C36 1.486(3)
C36 C37 1.395(3)
C36 C41 1.406(3)
C37 C38 1.386(3)
C37 H37 0.9500
C38 C39 1.396(3)
C38 C42 1.541(3)
C39 C40 1.393(3)
C39 H39 0.9500
C40 C41 1.419(3)
C40 C46 1.535(3)
C41 O1 1.347(3)
C42 C45 1.520(4)
C42 C44 1.523(4)
C42 C43 1.536(4)
C43 H43A 0.9800
C43 H43B 0.9800
C43 H43C 0.9800
C44 H44A 0.9800
C44 H44B 0.9800
C44 H44C 0.9800
C45 H45A 0.9800
C45 H45B 0.9800
C45 H45C 0.9800
C46 C49 1.531(3)
C46 C48 1.533(3)
C46 C47 1.540(3)
C47 H47A 0.9800
C47 H47B 0.9800
C47 H47C 0.9800
C48 H48A 0.9800
C48 H48B 0.9800
C48 H48C 0.9800
C49 H49A 0.9800
C49 H49B 0.9800
C49 H49C 0.9800
C50 O5 1.421(4)
C50 C52 1.544(6)
C50 C51 1.554(6)
C50 H50 1.0000
C51 H51A 0.9800
C51 H51B 0.9800
C51 H51C 0.9800
C52 H52A 0.9800
C52 H52B 0.9800
C52 H52C 0.9800
C53 O5 1.457(5)
C53 C54 1.502(6)
C53 C55 1.520(6)
C53 H53 1.0000
C54 H54A 0.9800
C54 H54B 0.9800
C54 H54C 0.9800
C55 H55A 0.9800
C55 H55B 0.9800
C55 H55C 0.9800
C51A O5B 1.447(15)
C51A H51D 0.9800
C51A H51E 0.9800
C51A H51F 0.9800
C52A O5A 1.420(14)
C52A H52D 0.9900
C52A H52E 0.9900
C53A O5A 1.443(14)
C53A H53A 0.9800
C53A H53B 0.9800
C53A H53C 0.9800
C56 O6 1.437(3)
C56 C58 1.505(4)
C56 C57 1.515(4)
C56 H56 1.0000
C57 H57A 0.9800
C57 H57B 0.9800
C57 H57C 0.9800
C58 H58A 0.9800
C58 H58B 0.9800
C58 H58C 0.9800
C59 O6 1.432(3)
C59 C60 1.498(4)
C59 C61 1.520(4)
C59 H59 1.0000
C60 H60A 0.9800
C60 H60B 0.9800
C60 H60C 0.9800
C61 H61A 0.9800
C61 H61B 0.9800
C61 H61C 0.9800
N1 Mo1 2.2227(19)
O1 Mo1 1.9876(16)
O2 Mo1 2.0038(16)
O2 K1 2.8068(17)
O3 Mo1 2.0010(16)
O4 Mo1 2.2475(16)
O4 K1 2.6375(18)
O5 K1 2.725(3)
O5A K1 2.773(8)
O5B K1 2.894(9)
F3 K1 3.0166(17)
F6 K1 2.8753(16)
F7 K1 2.8097(19)
F10 K1 2.7509(18)
K1 Mo1 3.7715(11)
